data_7058406
loop_
_publ_author_name
'Garc\'ia-Raso, Angel'
'Terr\'on, Angel'
'L\'opez-Zafra, Adela'
'Garc\'ia-Viada, Andr\'es'
'Barta, Agostina'
'Frontera, Antonio'
'Lorenzo, Julia'
'Rodr\'iguez-Calado, Sergi'
'V\'azquez-L\'opez, Ezequiel M.'
'Fiol, Juan J.'

_publ_section_title
;
 Crystal structures of N6-modified-amino acid related nucleobase analogs
 (II): hybrid adenine-\b-alanine and adenine-GABA molecules
;
_journal_issue 24
_journal_name_full 'New Journal of Chemistry'
_journal_page_first 9680
_journal_paper_doi 10.1039/C9NJ02279A
_journal_volume 43
_journal_year 2019
_chemical_formula_sum 'C9 H15 N5 O4'
_chemical_formula_weight 257.26
_space_group_crystal_system monoclinic
_space_group_IT_number 14
_space_group_name_Hall '-P 2ybc'
_space_group_name_H-M_alt 'P 1 21/c 1'
_symmetry_space_group_name_Hall '-P 2ybc'
_symmetry_space_group_name_H-M 'P 1 21/c 1'
_atom_sites_solution_hydrogens mixed
_audit_creation_method SHELXL-2018/3
_audit_update_record
;
2019-05-02 deposited with the CCDC.    2019-05-22 downloaded from the CCDC.
;
_cell_angle_alpha 90
_cell_angle_beta 95.582(4)
_cell_angle_gamma 90
_cell_formula_units_Z 8
_cell_length_a 11.9730(14)
_cell_length_b 12.7692(14)
_cell_length_c 14.8340(18)
_cell_measurement_reflns_used 9948
_cell_measurement_temperature 100(2)
_cell_measurement_theta_max 28.31
_cell_measurement_theta_min 2.34
_cell_volume 2257.2(5)
_computing_cell_refinement 'Bruker SAINT'
_computing_data_collection 'Bruker APEX3'
_computing_data_reduction 'Bruker SAINT'
_computing_structure_refinement 'SHELXL-2018/3 (Sheldrick, 2018)'
_diffrn_ambient_temperature 100(2)
_diffrn_measured_fraction_theta_full 0.996
_diffrn_measured_fraction_theta_max 0.992
_diffrn_measurement_device_type 'Bruker D8 Venture Photon 100 CMOS'
_diffrn_measurement_method '\f and \w scans'
_diffrn_radiation_type MoK\a
_diffrn_radiation_wavelength 0.71073
_diffrn_reflns_av_R_equivalents 0.0563
_diffrn_reflns_av_unetI/netI 0.0526
_diffrn_reflns_Laue_measured_fraction_full 0.996
_diffrn_reflns_Laue_measured_fraction_max 0.992
_diffrn_reflns_limit_h_max 16
_diffrn_reflns_limit_h_min -15
_diffrn_reflns_limit_k_max 17
_diffrn_reflns_limit_k_min -17
_diffrn_reflns_limit_l_max 15
_diffrn_reflns_limit_l_min -19
_diffrn_reflns_number 27614
_diffrn_reflns_point_group_measured_fraction_full 0.996
_diffrn_reflns_point_group_measured_fraction_max 0.992
_diffrn_reflns_theta_full 25.242
_diffrn_reflns_theta_max 28.401
_diffrn_reflns_theta_min 2.629
_exptl_absorpt_coefficient_mu 0.121
_exptl_absorpt_correction_T_max 0.7457
_exptl_absorpt_correction_T_min 0.6798
_exptl_absorpt_correction_type multi-scan
_exptl_absorpt_process_details 'SADABS-2016/2 (Bruker AXS Inc.)'
_exptl_crystal_colour colourless
_exptl_crystal_density_diffrn 1.514
_exptl_crystal_density_method 'not measured'
_exptl_crystal_description needle
_exptl_crystal_F_000 1088
_exptl_crystal_size_max 0.298
_exptl_crystal_size_mid 0.067
_exptl_crystal_size_min 0.032
_refine_diff_density_max 0.635
_refine_diff_density_min -0.398
_refine_diff_density_rms 0.072
_refine_ls_extinction_method none
_refine_ls_goodness_of_fit_ref 1.023
_refine_ls_hydrogen_treatment mixed
_refine_ls_matrix_type full
_refine_ls_number_parameters 362
_refine_ls_number_reflns 5616
_refine_ls_number_restraints 0
_refine_ls_restrained_S_all 1.023
_refine_ls_R_factor_all 0.1017
_refine_ls_R_factor_gt 0.0602
_refine_ls_shift/su_max 0.017
_refine_ls_shift/su_mean 0.000
_refine_ls_structure_factor_coef Fsqd
_refine_ls_weighting_details 'w=1/[\s^2^(Fo^2^)+(0.0640P)^2^+2.2584P] where P=(Fo^2^+2Fc^2^)/3'
_refine_ls_weighting_scheme calc
_refine_ls_wR_factor_gt 0.1350
_refine_ls_wR_factor_ref 0.1551
_reflns_Friedel_coverage 0.000
_reflns_number_gt 3739
_reflns_number_total 5616
_reflns_threshold_expression 'I > 2\s(I)'
_cod_data_source_file c9nj02279a1.cif
_cod_data_source_block 2_32035001_0m
_cod_depositor_comments 'Adding full bibliography for 7058405--7058408.cif.'
_cod_database_code 7058406
_shelx_shelxl_version_number 2018/3
_shelx_space_group_comment
; 
The symmetry employed for this shelxl refinement is uniquely defined 
by the following loop, which should always be used as a source of 
symmetry information in preference to the above space-group names. 
They are only intended as comments. 
;
_shelx_estimated_absorpt_t_min 0.965
_shelx_estimated_absorpt_t_max 0.996

loop_
_space_group_symop_operation_xyz
'x, y, z'
'-x, y+1/2, -z+1/2'
'-x, -y, -z'
'x, -y-1/2, z-1/2'

loop_
_atom_site_label
_atom_site_type_symbol
_atom_site_fract_x
_atom_site_fract_y
_atom_site_fract_z
_atom_site_U_iso_or_equiv
_atom_site_adp_type
_atom_site_occupancy
_atom_site_site_symmetry_order
_atom_site_calc_flag
_atom_site_refinement_flags_posn
_atom_site_refinement_flags_adp
O1A O 0.84429(12) 0.09576(11) 0.03934(11) 0.0169(3) Uani 1 1 d . .
H1A H 0.760(2) 0.1307(19) 0.0006(16) 0.020 Uiso 1 1 d . U
N1A N 1.33287(16) -0.10065(13) 0.28739(13) 0.0167(4) Uani 1 1 d . .
O2A O 0.88750(14) 0.26188(11) 0.07014(12) 0.0224(4) Uani 1 1 d . .
C2A C 1.42029(19) -0.14151(17) 0.33515(16) 0.0198(5) Uani 1 1 d . .
H2A H 1.475861 -0.094022 0.360431 0.024 Uiso 1 1 calc R U
N3A N 1.43891(16) -0.24349(14) 0.35176(14) 0.0172(4) Uani 1 1 d . .
H3A H 1.490(2) -0.256(2) 0.3813(19) 0.021 Uiso 1 1 d . U
C4A C 1.35892(18) -0.30912(17) 0.31298(15) 0.0159(5) Uani 1 1 d . .
C5A C 1.26391(18) -0.27392(16) 0.26159(15) 0.0161(5) Uani 1 1 d . .
N6A N 1.15889(15) -0.12330(13) 0.20182(13) 0.0174(4) Uani 1 1 d . .
H6A H 1.105317 -0.165164 0.178411 0.021 Uiso 1 1 calc R U
C6A C 1.24846(18) -0.16466(17) 0.24903(16) 0.0176(5) Uani 1 1 d . .
N7A N 1.20239(16) -0.35973(14) 0.23232(13) 0.0175(4) Uani 1 1 d . .
H7A H 1.129(2) -0.3616(19) 0.1910(17) 0.021 Uiso 1 1 d . U
C8A C 1.26138(19) -0.44169(17) 0.26642(15) 0.0188(5) Uani 1 1 d . .
H8A H 1.237779 -0.512086 0.256182 0.023 Uiso 1 1 calc R U
N9A N 1.35634(15) -0.41623(14) 0.31615(13) 0.0173(4) Uani 1 1 d . .
C61A C 1.14702(18) -0.01089(16) 0.18783(16) 0.0175(5) Uani 1 1 d . .
H61A H 1.206338 0.014427 0.151145 0.021 Uiso 1 1 calc R U
H61B H 1.156173 0.025473 0.247027 0.021 Uiso 1 1 calc R U
C62A C 1.03219(18) 0.01443(15) 0.13949(15) 0.0141(4) Uani 1 1 d . .
H62A H 1.022019 -0.023695 0.081162 0.017 Uiso 1 1 calc R U
H62B H 0.972864 -0.008728 0.177090 0.017 Uiso 1 1 calc R U
C63A C 1.02164(18) 0.13155(15) 0.12230(16) 0.0162(5) Uani 1 1 d . .
H63C H 1.033864 0.168234 0.181226 0.019 Uiso 1 1 calc R U
H63D H 1.082432 0.153288 0.085605 0.019 Uiso 1 1 calc R U
C64A C 0.91107(17) 0.16793(15) 0.07471(15) 0.0134(4) Uani 1 1 d . .
O1B O 0.96368(14) -0.23574(11) 0.12192(13) 0.0274(4) Uani 1 1 d . .
N1B N 0.53023(16) -0.59880(13) -0.11205(13) 0.0170(4) Uani 1 1 d . .
O2B O 1.01994(13) -0.40097(11) 0.13240(11) 0.0202(4) Uani 1 1 d . .
C2B C 0.43975(19) -0.64149(16) -0.15644(16) 0.0187(5) Uani 1 1 d . .
H2B H 0.387852 -0.593668 -0.186370 0.022 Uiso 1 1 calc R U
N3B N 0.41192(15) -0.74252(13) -0.16465(13) 0.0166(4) Uani 1 1 d . .
C4B C 0.49242(18) -0.80473(16) -0.12238(15) 0.0150(4) Uani 1 1 d . .
C5B C 0.59227(18) -0.77155(16) -0.07619(15) 0.0156(5) Uani 1 1 d . .
N6B N 0.70272(16) -0.62030(13) -0.02504(13) 0.0169(4) Uani 1 1 d . .
H6B H 0.754811 -0.662043 0.000902 0.020 Uiso 1 1 calc R U
C6B C 0.61100(18) -0.66206(16) -0.06988(15) 0.0156(4) Uani 1 1 d . .
N7B N 0.65439(15) -0.85671(14) -0.04383(13) 0.0174(4) Uani 1 1 d . .
N9B N 0.49439(16) -0.91183(14) -0.11692(14) 0.0177(4) Uani 1 1 d . .
H9B H 0.446(2) -0.953(2) -0.1412(18) 0.021 Uiso 1 1 d . U
C61B C 0.71835(18) -0.50726(16) -0.01815(16) 0.0169(5) Uani 1 1 d . .
H61C H 0.654753 -0.475458 0.009942 0.020 Uiso 1 1 calc R U
H61D H 0.720112 -0.476945 -0.079423 0.020 Uiso 1 1 calc R U
C62B C 0.82753(17) -0.48285(15) 0.03887(15) 0.0136(4) Uani 1 1 d . .
H62C H 0.891244 -0.512636 0.009557 0.016 Uiso 1 1 calc R U
H62D H 0.826798 -0.515563 0.099313 0.016 Uiso 1 1 calc R U
C63B C 0.84288(18) -0.36524(15) 0.04949(15) 0.0150(4) Uani 1 1 d . .
H63A H 0.841968 -0.333768 -0.011569 0.018 Uiso 1 1 calc R U
H63B H 0.777823 -0.336689 0.077841 0.018 Uiso 1 1 calc R U
C64B C 0.94930(18) -0.33085(15) 0.10528(15) 0.0144(4) Uani 1 1 d . .
C8B C 0.59218(18) -0.93879(17) -0.07031(16) 0.0186(5) Uani 1 1 d . .
H8B H 0.614188 -1.009182 -0.057751 0.022 Uiso 1 1 calc R U
O1W O 0.64272(18) -1.19150(16) -0.07018(16) 0.0381(5) Uani 1 1 d . .
H1W1 H 0.682(3) -1.212(3) -0.104(2) 0.046 Uiso 1 1 d . U
H1W2 H 0.679(3) -1.171(3) -0.023(2) 0.046 Uiso 1 1 d . U
O2W O 0.77723(15) -1.11353(13) 0.07578(13) 0.0245(4) Uani 1 1 d . .
H2W1 H 0.833(2) -1.146(2) 0.091(2) 0.029 Uiso 1 1 d . U
H2W2 H 0.804(2) -1.058(2) 0.066(2) 0.029 Uiso 1 1 d . U
O3W O 0.2550(2) -0.7970(2) -0.30689(19) 0.0536(7) Uani 1 1 d . .
H3W1 H 0.191(4) -0.817(3) -0.300(3) 0.064 Uiso 1 1 d . U
H3W2 H 0.272(4) -0.772(3) -0.255(3) 0.079(15) Uiso 1 1 d . .
O4W O 0.05044(14) -0.88823(13) -0.33641(13) 0.0240(4) Uani 1 1 d . .
H4W1 H 0.036(2) -0.947(2) -0.3555(19) 0.029 Uiso 1 1 d . U
H4W2 H -0.001(2) -0.851(2) -0.3660(19) 0.029 Uiso 1 1 d . U

loop_
_atom_site_aniso_label
_atom_site_aniso_U_11
_atom_site_aniso_U_22
_atom_site_aniso_U_33
_atom_site_aniso_U_23
_atom_site_aniso_U_13
_atom_site_aniso_U_12
O1A 0.0165(8) 0.0092(7) 0.0237(9) 0.0010(6) -0.0046(7) 0.0016(6)
N1A 0.0205(10) 0.0100(8) 0.0201(10) -0.0005(7) 0.0042(8) -0.0011(7)
O2A 0.0258(9) 0.0091(7) 0.0313(10) 0.0014(7) -0.0025(7) 0.0017(6)
C2A 0.0219(11) 0.0159(10) 0.0220(12) 0.0000(9) 0.0041(10) 0.0003(9)
N3A 0.0181(10) 0.0146(9) 0.0186(11) 0.0016(8) 0.0001(8) 0.0017(7)
C4A 0.0151(11) 0.0213(11) 0.0117(11) 0.0014(9) 0.0026(9) 0.0033(8)
C5A 0.0157(11) 0.0150(10) 0.0176(12) -0.0021(9) 0.0011(9) -0.0025(8)
N6A 0.0161(9) 0.0134(9) 0.0225(11) 0.0047(7) 0.0003(8) 0.0042(7)
C6A 0.0194(11) 0.0160(10) 0.0180(12) 0.0016(9) 0.0048(9) 0.0023(8)
N7A 0.0187(9) 0.0169(9) 0.0168(10) -0.0032(8) 0.0009(8) -0.0063(7)
C8A 0.0201(12) 0.0183(10) 0.0176(12) 0.0006(9) 0.0006(9) 0.0005(9)
N9A 0.0166(9) 0.0173(9) 0.0179(10) -0.0013(8) 0.0005(8) -0.0020(7)
C61A 0.0151(11) 0.0154(10) 0.0212(12) 0.0033(9) -0.0021(9) 0.0018(8)
C62A 0.0155(10) 0.0103(9) 0.0160(11) 0.0021(8) -0.0002(9) 0.0003(8)
C63A 0.0182(11) 0.0090(9) 0.0210(12) 0.0016(8) -0.0003(9) -0.0012(8)
C64A 0.0153(10) 0.0113(9) 0.0140(11) 0.0032(8) 0.0027(9) 0.0006(8)
O1B 0.0294(9) 0.0102(7) 0.0402(11) -0.0053(7) -0.0090(8) 0.0003(6)
N1B 0.0201(10) 0.0103(8) 0.0205(10) 0.0005(7) 0.0021(8) 0.0015(7)
O2B 0.0208(8) 0.0083(7) 0.0291(10) 0.0003(6) -0.0094(7) -0.0001(6)
C2B 0.0249(12) 0.0122(9) 0.0195(12) -0.0007(9) 0.0046(10) 0.0012(8)
N3B 0.0186(9) 0.0118(8) 0.0191(10) -0.0001(7) 0.0010(8) -0.0004(7)
C4B 0.0149(10) 0.0179(10) 0.0124(11) -0.0041(8) 0.0024(9) -0.0045(8)
C5B 0.0160(11) 0.0140(10) 0.0169(12) 0.0006(9) 0.0012(9) 0.0005(8)
N6B 0.0185(9) 0.0118(8) 0.0200(10) -0.0022(7) -0.0008(8) -0.0036(7)
C6B 0.0184(11) 0.0133(10) 0.0155(11) -0.0025(8) 0.0031(9) -0.0010(8)
N7B 0.0174(9) 0.0168(9) 0.0181(10) 0.0048(8) 0.0021(8) 0.0057(7)
N9B 0.0151(9) 0.0159(9) 0.0216(11) 0.0009(8) -0.0006(8) -0.0002(7)
C61B 0.0161(11) 0.0142(10) 0.0194(12) -0.0013(9) -0.0029(9) -0.0042(8)
C62B 0.0143(10) 0.0113(9) 0.0147(11) -0.0012(8) -0.0010(8) -0.0005(8)
C63B 0.0158(10) 0.0087(9) 0.0195(12) 0.0000(8) -0.0030(9) 0.0015(7)
C64B 0.0166(11) 0.0105(9) 0.0154(11) 0.0001(8) -0.0016(9) -0.0006(8)
C8B 0.0162(11) 0.0187(10) 0.0207(12) 0.0018(9) 0.0016(9) 0.0012(8)
O1W 0.0372(12) 0.0342(11) 0.0395(13) -0.0100(9) -0.0135(10) 0.0103(9)
O2W 0.0230(9) 0.0115(7) 0.0371(11) 0.0001(7) -0.0058(8) -0.0004(6)
O3W 0.0363(13) 0.0713(16) 0.0491(16) 0.0184(13) -0.0163(12) -0.0237(11)
O4W 0.0242(9) 0.0121(7) 0.0342(11) -0.0021(7) -0.0047(8) -0.0014(7)

loop_
_atom_type_symbol
_atom_type_description
_atom_type_scat_dispersion_real
_atom_type_scat_dispersion_imag
_atom_type_scat_source
C C 0.0033 0.0016 'International Tables Vol C Tables 4.2.6.8 and 6.1.1.4'
H H 0.0000 0.0000 'International Tables Vol C Tables 4.2.6.8 and 6.1.1.4'
N N 0.0061 0.0033 'International Tables Vol C Tables 4.2.6.8 and 6.1.1.4'
O O 0.0106 0.0060 'International Tables Vol C Tables 4.2.6.8 and 6.1.1.4'

loop_
_geom_angle_atom_site_label_1
_geom_angle_atom_site_label_2
_geom_angle_atom_site_label_3
_geom_angle
C2A N1A C6A 120.04(18)
N1A C2A N3A 126.5(2)
C2A N3A C4A 115.09(19)
N3A C4A N9A 128.3(2)
N3A C4A C5A 122.82(19)
N9A C4A C5A 108.90(19)
N7A C5A C4A 107.68(19)
N7A C5A C6A 133.4(2)
C4A C5A C6A 118.9(2)
C6A N6A C61A 121.91(19)
N6A C6A N1A 120.16(19)
N6A C6A C5A 123.2(2)
N1A C6A C5A 116.63(19)
C8A N7A C5A 105.03(18)
N9A C8A N7A 114.2(2)
C8A N9A C4A 104.21(18)
N6A C61A C62A 110.36(17)
C63A C62A C61A 110.15(17)
C64A C63A C62A 115.81(17)
O2A C64A O1A 122.72(19)
O2A C64A C63A 120.67(19)
O1A C64A C63A 116.62(17)
C2B N1B C6B 119.45(18)
N1B C2B N3B 128.8(2)
C2B N3B C4B 111.37(18)
N3B C4B N9B 128.3(2)
N3B C4B C5B 126.19(19)
N9B C4B C5B 105.49(19)
N7B C5B C4B 109.98(18)
N7B C5B C6B 132.8(2)
C4B C5B C6B 117.24(19)
C6B N6B C61B 121.53(18)
N6B C6B N1B 120.18(18)
N6B C6B C5B 122.9(2)
N1B C6B C5B 116.94(19)
C8B N7B C5B 104.63(18)
C8B N9B C4B 107.15(19)
N6B C61B C62B 109.87(17)
C61B C62B C63B 110.46(17)
C64B C63B C62B 115.46(17)
O1B C64B O2B 123.28(19)
O1B C64B C63B 118.85(18)
O2B C64B C63B 117.87(17)
N7B C8B N9B 112.74(19)

loop_
_geom_bond_atom_site_label_1
_geom_bond_atom_site_label_2
_geom_bond_distance
O1A C64A 1.297(2)
N1A C2A 1.314(3)
N1A C6A 1.379(3)
O2A C64A 1.233(2)
C2A N3A 1.340(3)
N3A C4A 1.358(3)
C4A N9A 1.369(3)
C4A C5A 1.381(3)
C5A N7A 1.367(3)
C5A C6A 1.417(3)
N6A C6A 1.332(3)
N6A C61A 1.455(3)
N7A C8A 1.334(3)
C8A N9A 1.334(3)
C61A C62A 1.522(3)
C62A C63A 1.520(3)
C63A C64A 1.512(3)
O1B C64B 1.248(2)
N1B C2B 1.329(3)
N1B C6B 1.364(3)
O2B C64B 1.270(2)
C2B N3B 1.335(3)
N3B C4B 1.355(3)
C4B N9B 1.370(3)
C4B C5B 1.385(3)
C5B N7B 1.377(3)
C5B C6B 1.418(3)
N6B C6B 1.338(3)
N6B C61B 1.458(3)
N7B C8B 1.323(3)
N9B C8B 1.345(3)
C61B C62B 1.519(3)
C62B C63B 1.519(3)
C63B C64B 1.515(3)

loop_
_geom_hbond_atom_site_label_D
_geom_hbond_atom_site_label_H
_geom_hbond_atom_site_label_A
_geom_hbond_distance_DH
_geom_hbond_distance_HA
_geom_hbond_distance_DA
_geom_hbond_angle_DHA
_geom_hbond_site_symmetry_A
_geom_hbond_publ_flag
C8B H8B O1W 0.95 2.36 3.283(3) 163.0 . yes
C2A H2A N1B 0.95 2.57 3.400(3) 146.2 4_656 yes
N3A H3A O1W 0.73(3) 2.01(3) 2.727(3) 164(3) 4_646 yes
N6A H6A O1B 0.88 2.03 2.897(2) 168.8 . yes
N7A H7A O1B 1.02(3) 2.68(3) 3.528(3) 141.0(18) . yes
N7A H7A O2B 1.02(3) 1.58(3) 2.572(2) 163(2) . yes
C8A H8A O3W 0.95 2.63 3.508(3) 154.5 4_646 yes
C2B H2B N1A 0.95 2.59 3.418(3) 146.3 4_455 yes
O3W H3W2 N3B 0.84(5) 2.08(5) 2.774(3) 140(4) . yes
N6B H6B O2A 0.88 2.05 2.923(2) 170.9 1_545 yes
N9B H9B N9A 0.84(3) 2.05(3) 2.867(3) 165(2) 4_445 yes
O1W H1W1 O3W 0.77(4) 1.92(4) 2.660(3) 162(4) 2_644 yes
O1W H1W2 O2W 0.83(4) 1.94(4) 2.756(3) 172(3) . yes
O3W H3W1 O4W 0.82(4) 1.94(4) 2.709(3) 155(4) . yes
O4W H4W1 O2B 0.81(3) 1.96(3) 2.750(2) 164(3) 4_445 yes
O4W H4W2 O2A 0.86(3) 1.93(3) 2.794(2) 178(3) 4_455 yes
O2W H2W1 O1B 0.80(3) 1.96(3) 2.755(2) 175(3) 1_545 yes
O2W H2W2 O1A 0.79(3) 2.07(3) 2.857(2) 170(3) 1_545 yes
O1A H1A N7B 1.19(2) 1.38(2) 2.552(2) 165(2) 1_565 yes
